data_7244904
loop_
_publ_author_name
'Gullo, Maria Chiara'
'Marchi\`o, Luciano'
'Casnati, Alessandro'
'Baldini, Laura'

_publ_section_title
;
 Halogen-bonded architectures of multivalent calix[4]arenes
;
_journal_name_full CrystEngComm
_journal_paper_doi 10.1039/D2CE00193D
_journal_year 2022
_chemical_formula_moiety 'C40 H28 I4 O4, 2(C H2 Cl2), 2(C6 H12 N4)'
_chemical_formula_sum 'C54 H56 Cl4 I4 N8 O4'
_chemical_formula_weight 1530.46
_space_group_crystal_system triclinic
_space_group_IT_number 2
_space_group_name_Hall '-P 1'
_space_group_name_H-M_alt 'P -1'
_atom_sites_solution_hydrogens geom
_atom_sites_solution_primary dual
_audit_creation_date 2022-01-17
_audit_creation_method
;
Olex2 1.2
(compiled 2018.05.29 svn.r3508 for OlexSys, GUI svn.r5506)
;
_audit_update_record
;
2022-01-20 deposited with the CCDC.	2022-03-17 downloaded from the CCDC.
;
_cell_angle_alpha 100.754(4)
_cell_angle_beta 90.152(4)
_cell_angle_gamma 105.402(4)
_cell_formula_units_Z 4
_cell_length_a 13.1998(18)
_cell_length_b 14.997(2)
_cell_length_c 30.958(4)
_cell_measurement_reflns_used 9040
_cell_measurement_temperature 100
_cell_measurement_theta_max 25.605
_cell_measurement_theta_min 2.873
_cell_volume 5795.7(13)
_computing_cell_refinement 'SAINT V8.38A (?, 2016)'
_computing_data_reduction 'SAINT V8.38A (?, 2016)'
_computing_molecular_graphics 'Olex2 (Dolomanov et al., 2009)'
_computing_publication_material 'Olex2 (Dolomanov et al., 2009)'
_computing_structure_refinement 'ShelXL (Sheldrick, 2015)'
_computing_structure_solution 'ShelXT (Sheldrick, 2015)'
_diffrn_ambient_temperature 100
_diffrn_detector_area_resol_mean 7.4
_diffrn_measured_fraction_theta_full 0.998
_diffrn_measured_fraction_theta_max 0.991
_diffrn_measurement_device_type 'Bruker D8 venture PhotonII area detector'
_diffrn_measurement_method 'omega and theta scans'
_diffrn_radiation_monochromator 'multilayer mirror optics'
_diffrn_radiation_type MoK\a
_diffrn_radiation_wavelength 0.71073
_diffrn_reflns_av_R_equivalents 0.0762
_diffrn_reflns_av_unetI/netI 0.0522
_diffrn_reflns_Laue_measured_fraction_full 0.998
_diffrn_reflns_Laue_measured_fraction_max 0.991
_diffrn_reflns_limit_h_max 16
_diffrn_reflns_limit_h_min -16
_diffrn_reflns_limit_k_max 18
_diffrn_reflns_limit_k_min -18
_diffrn_reflns_limit_l_max 37
_diffrn_reflns_limit_l_min -37
_diffrn_reflns_number 137466
_diffrn_reflns_point_group_measured_fraction_full 0.998
_diffrn_reflns_point_group_measured_fraction_max 0.991
_diffrn_reflns_theta_full 25.242
_diffrn_reflns_theta_max 25.771
_diffrn_reflns_theta_min 2.012
_diffrn_source microfocus
_exptl_absorpt_coefficient_mu 2.386
_exptl_absorpt_correction_T_max 0.7453
_exptl_absorpt_correction_T_min 0.5694
_exptl_absorpt_correction_type multi-scan
_exptl_absorpt_process_details
'SADABS-2016/2 (Bruker,2016/2) was used for absorption correction. wR2(int) was 0.1492 before and 0.0844 after correction. The Ratio of minimum to maximum transmission is 0.7640. The \l/2 correction factor is Not present.'
_exptl_crystal_colour 'clear light colourless'
_exptl_crystal_colour_lustre clear
_exptl_crystal_colour_modifier light
_exptl_crystal_colour_primary colourless
_exptl_crystal_density_diffrn 1.754
_exptl_crystal_description plate
_exptl_crystal_F_000 2992
_exptl_crystal_size_max 0.16
_exptl_crystal_size_mid 0.14
_exptl_crystal_size_min 0.08
_refine_diff_density_max 3.585
_refine_diff_density_min -1.875
_refine_diff_density_rms 0.211
_refine_ls_extinction_method none
_refine_ls_goodness_of_fit_ref 1.077
_refine_ls_hydrogen_treatment constr
_refine_ls_matrix_type full
_refine_ls_number_parameters 1343
_refine_ls_number_reflns 22020
_refine_ls_number_restraints 19
_refine_ls_restrained_S_all 1.078
_refine_ls_R_factor_all 0.0969
_refine_ls_R_factor_gt 0.0743
_refine_ls_shift/su_max 0.001
_refine_ls_shift/su_mean 0.000
_refine_ls_structure_factor_coef Fsqd
_refine_ls_weighting_details 'w=1/[\s^2^(Fo^2^)+(0.0757P)^2^+98.2766P] where P=(Fo^2^+2Fc^2^)/3'
_refine_ls_weighting_scheme calc
_refine_ls_wR_factor_gt 0.1778
_refine_ls_wR_factor_ref 0.1919
_reflns_Friedel_coverage 0.000
_reflns_number_gt 16956
_reflns_number_total 22020
_reflns_threshold_expression 'I > 2\s(I)'
_cod_data_source_file d2ce00193d2.cif
_cod_data_source_block 1-2HMTA_fbo09mbahxdc_0m
_cod_original_cell_volume 5795.8(14)
_cod_database_code 7244904
_shelx_shelxl_version_number 2014/7
_shelx_space_group_comment
;
The symmetry employed for this shelxl refinement is uniquely defined
by the following loop, which should always be used as a source of
symmetry information in preference to the above space-group names.
They are only intended as comments.
;
_shelx_estimated_absorpt_t_max 0.832
_shelx_estimated_absorpt_t_min 0.701
_olex2_refinement_description
;
1. Fixed Uiso
 At 1.2 times of:
  All C(H) groups, All C(H,H) groups
2. Restrained distances
 Cl1S-C1S = Cl2S-C1S = Cl6S-C3S = Cl5S-C3S
 1.7 with sigma of 0.02
 C4T-Cl7T
 1.7 with sigma of 0.02
 C4T-Cl8T
 1.7 with sigma of 0.02
 Cl7S-C4S = Cl8S-C4S
 1.7 with sigma of 0.02
 Cl5T-C3T = Cl6T-C3T
 1.7 with sigma of 0.02
 Cl3T-C2T = Cl4T-C2T
 1.7 with sigma of 0.02
 Cl3S-C2S = Cl4S-C2S
 1.7 with sigma of 0.02
 Cl5S-Cl6S
 2.8 with sigma of 0.04
 Cl7S-Cl8S
 2.8 with sigma of 0.04
 Cl6T-Cl5T
 2.8 with sigma of 0.04
 Cl3T-Cl4T
 2.8 with sigma of 0.04
 Cl3S-Cl4S
 2.8 with sigma of 0.04
3. Uiso/Uaniso restraints and constraints
Uanis(Cl8S) = Uanis(C4S) = Uanis(Cl7S)
Uanis(Cl7T) = Uanis(C4T) = Uanis(Cl8T)
Uanis(Cl6S) = Uanis(C3S) = Uanis(Cl5S)
Uanis(Cl5T) = Uanis(Cl6T) = Uanis(C3T)
Uanis(Cl3S) = Uanis(C2S) = Uanis(Cl4S)
Uanis(Cl3T) = Uanis(C2T) = Uanis(Cl4T)
4. Others
 Sof(Cl5T)=Sof(C3T)=Sof(H3TA)=Sof(H3TB)=Sof(Cl6T)=1-FVAR(1)
 Sof(Cl5S)=Sof(Cl6S)=Sof(C3S)=Sof(H3SA)=Sof(H3SB)=FVAR(1)
 Fixed Sof: Cl3S(0.6) Cl7T(0.5) Cl8T(0.5) Cl4S(0.6) C2S(0.6) H2SA(0.6)
 H2SB(0.6) C4T(0.5) H4TA(0.5) H4TB(0.5) Cl8S(0.5) C4S(0.5) H4SA(0.5) H4SB(0.5)
 Cl7S(0.5) Cl3T(0.4) C2T(0.4) H2TA(0.4) H2TB(0.4) Cl4T(0.4)
5.a Secondary CH2 refined with riding coordinates:
 C55(H55A,H55B), C33(H33A,H33B), C281(H28C,H28D), C211(H21C,H21D), C381(H38C,
 H38D), C71(H71A,H71B), C23(H23A,H23B), C322(H32A,H32B), C142(H14A,H14B),
 C43(H43A,H43B), C72(H72A,H72B), C141(H14C,H14D), C382(H38A,H38B), C35(H35E,
 H35F), C53(H53A,H53B), C15(H15A,H15B), C321(H32C,H32D), C212(H21A,H21B),
 C282(H28A,H28B), C14(H14E,H14F), C25(H25A,H25B), C352(H35A,H35B), C351(H35C,
 H35D), C292(H29A,H29B), C65(H65A,H65B), C13(H13A,H13B), C45(H45A,H45B),
 C34(H34A,H34B), C291(H29C,H29D), C63(H63A,H63B), C16(H16A,H16B), C56(H56A,
 H56B), C36(H36A,H36B), C24(H24A,H24B), C46(H46A,H46B), C26(H26A,H26B),
 C54(H54A,H54B), C1S(H1SA,H1SB), C66(H66A,H66B), C042(H04A,H04B), C44(H44A,
 H44B), C2S(H2SA,H2SB), C3S(H3SA,H3SB), C4T(H4TA,H4TB), C3T(H3TA,H3TB),
 C4S(H4SA,H4SB), C2T(H2TA,H2TB)
5.b Aromatic/amide H refined with riding coordinates:
 C251(H251), C232(H232), C252(H252), C242(H242), C231(H231), C112(H112),
 C161(H161), C91(H91), C32(H32), C182(H182), C41(H41), C241(H241), C52(H52),
 C31(H31), C102(H102), C92(H92), C181(H181), C51(H51), C172(H172), C42(H42),
 C111(H111), C162(H162), C171(H171), C101(H101)
;
_olex2_exptl_crystal_mounting_method cryoloop
_olex2_submission_special_instructions 'No special instructions were received'

loop_
_space_group_symop_operation_xyz
'x, y, z'
'-x, -y, -z'

loop_
_atom_site_label
_atom_site_type_symbol
_atom_site_fract_x
_atom_site_fract_y
_atom_site_fract_z
_atom_site_U_iso_or_equiv
_atom_site_adp_type
_atom_site_occupancy
_atom_site_site_symmetry_order
_atom_site_calc_flag
_atom_site_refinement_flags_posn
_atom_site_refinement_flags_adp
_atom_site_refinement_flags_occupancy
_atom_site_disorder_assembly
_atom_site_disorder_group
I42 I 0.49929(4) 0.47332(4) -0.14989(2) 0.02201(14) Uani 1 1 d . . . . .
I41 I 0.98873(5) 0.48018(4) 0.35077(2) 0.02201(14) Uani 1 1 d . . . . .
I22 I 0.99156(5) 0.48008(4) 0.14635(2) 0.02238(14) Uani 1 1 d . . . . .
I21 I 0.49512(5) 0.47515(4) 0.64510(2) 0.02236(14) Uani 1 1 d . . . . .
I32 I 0.34050(5) 0.73360(5) -0.10658(2) 0.03314(17) Uani 1 1 d . . . . .
I31 I 0.34422(5) 0.72017(5) 0.64962(2) 0.03444(18) Uani 1 1 d . . . . .
I11 I 1.30378(5) 0.73887(5) 0.39306(2) 0.03529(18) Uani 1 1 d . . . . .
I12 I 1.30014(5) 0.72957(5) 0.14875(2) 0.03379(17) Uani 1 1 d . . . . .
Cl1S Cl 1.3293(5) 0.9321(5) 0.6007(2) 0.127(2) Uani 1 1 d D . . . .
O22 O 0.7981(5) 0.6791(5) 0.0695(2) 0.0221(14) Uani 1 1 d . . . . .
O21 O 0.8117(5) 0.6777(5) 0.5685(2) 0.0229(14) Uani 1 1 d . . . . .
Cl5S Cl 1.0972(7) 0.9065(6) 0.2849(3) 0.0629(17) Uani 0.561(10) 1 d D . P A 1
O42 O 0.8118(5) 0.6802(5) -0.0368(2) 0.0226(14) Uani 1 1 d . . . . .
O12 O 1.0145(5) 0.6534(4) 0.0181(2) 0.0232(14) Uani 1 1 d . . . . .
O41 O 0.8032(5) 0.6855(5) 0.4628(2) 0.0221(14) Uani 1 1 d . . . . .
O31 O 0.5887(5) 0.6616(4) 0.5194(2) 0.0237(14) Uani 1 1 d . . . . .
O11 O 1.0142(5) 0.6504(4) 0.5050(2) 0.0247(15) Uani 1 1 d . . . . .
O32 O 0.5814(5) 0.6557(5) 0.0088(2) 0.0258(15) Uani 1 1 d . . . . .
Cl6S Cl 1.0851(5) 0.7328(5) 0.2329(2) 0.0629(17) Uani 0.561(10) 1 d D . P A 1
Cl2S Cl 1.4277(4) 0.8957(5) 0.5218(3) 0.148(3) Uani 1 1 d D . . . .
N25 N 1.1284(6) 0.4470(6) 0.2065(2) 0.0222(17) Uani 1 1 d . . . . .
N43 N 0.1914(6) 0.3400(6) 0.7356(3) 0.0223(17) Uani 1 1 d . . . . .
N13 N 0.3403(6) 0.4399(6) 0.7052(3) 0.0214(17) Uani 1 1 d . . . . .
Cl3S Cl 1.4325(10) 0.2580(8) 0.2667(3) 0.110(2) Uani 0.6 1 d D . P B 1
N23 N 0.3410(6) 0.4359(6) 0.7844(2) 0.0209(16) Uani 1 1 d . . . . .
N35 N 1.2119(6) 0.3438(6) 0.2364(3) 0.0249(18) Uani 1 1 d . . . . .
N15 N 1.1266(6) 0.4458(6) 0.2852(3) 0.0225(17) Uani 1 1 d . . . . .
C401 C 0.8802(8) 0.5143(6) 0.3926(3) 0.023(2) Uani 1 1 d . . . . .
C341 C 0.6235(8) 0.5128(7) 0.6099(3) 0.027(2) Uani 1 1 d . . . . .
N45 N 1.2907(6) 0.5154(6) 0.2529(3) 0.0293(19) Uani 1 1 d . . . . .
C262 C 0.9392(7) 0.7688(6) -0.0799(3) 0.0195(19) Uani 1 1 d . . . . .
C402 C 0.6276(8) 0.5120(7) -0.1073(3) 0.025(2) Uani 1 1 d . . . . .
C392 C 0.7036(7) 0.5408(7) -0.0828(3) 0.022(2) Uani 1 1 d . . . . .
N33 N 0.2235(7) 0.5119(6) 0.7530(3) 0.031(2) Uani 1 1 d . . . . .
Cl7T Cl 1.3138(8) 0.8693(7) 0.0295(4) 0.099(2) Uani 0.5 1 d D . P C 1
C331 C 0.7006(7) 0.5400(7) 0.5906(3) 0.025(2) Uani 1 1 d . . . . .
C332 C 0.8219(7) 0.5416(7) 0.0918(3) 0.023(2) Uani 1 1 d . . . . .
Cl8T Cl 1.4621(8) 1.0119(8) 0.0894(5) 0.099(2) Uani 0.5 1 d D . P C 1
C342 C 0.8825(8) 0.5136(7) 0.1101(3) 0.025(2) Uani 1 1 d . . . . .
C55 C 1.1527(7) 0.3550(7) 0.1991(3) 0.024(2) Uani 1 1 d . . . . .
H55A H 1.0861 0.3040 0.1936 0.028 Uiso 1 1 calc R . . . .
H55B H 1.1939 0.3491 0.1725 0.028 Uiso 1 1 calc R . . . .
N34 N 0.2835(7) 0.8038(6) 0.8175(3) 0.035(2) Uani 1 1 d . . . . .
C221 C 0.7309(8) 0.7784(7) 0.4221(3) 0.025(2) Uani 1 1 d . . . . .
N16 N 1.4020(7) 0.8122(6) 0.3178(3) 0.035(2) Uani 1 1 d . . . . .
C33 C 0.2560(7) 0.3489(6) 0.6974(3) 0.0214(19) Uani 1 1 d . . . . .
H33A H 0.2107 0.3453 0.6713 0.026 Uiso 1 1 calc R . . . .
H33B H 0.2886 0.2958 0.6913 0.026 Uiso 1 1 calc R . . . .
N36 N 1.5538(7) 0.7863(6) 0.2765(3) 0.032(2) Uani 1 1 d . . . . .
C222 C 0.7544(7) 0.7712(7) -0.0843(3) 0.022(2) Uani 1 1 d . . . . .
C272 C 0.8343(7) 0.7372(6) -0.0683(3) 0.0169(18) Uani 1 1 d . . . . .
C251 C 0.9255(8) 0.8344(7) 0.3860(3) 0.029(2) Uani 1 1 d . . . . .
H251 H 0.9919 0.8551 0.3740 0.035 Uiso 1 1 calc R . . . .
C81 C 0.9452(8) 0.7658(7) 0.6253(3) 0.026(2) Uani 1 1 d . . . . .
C232 C 0.7796(8) 0.8304(7) -0.1141(3) 0.028(2) Uani 1 1 d . . . . .
H232 H 0.7265 0.8540 -0.1249 0.033 Uiso 1 1 calc R . . . .
C271 C 0.8162(7) 0.7437(7) 0.4317(3) 0.022(2) Uani 1 1 d . . . . .
C252 C 0.9592(8) 0.8267(7) -0.1101(3) 0.026(2) Uani 1 1 d . . . . .
H252 H 1.0290 0.8477 -0.1189 0.031 Uiso 1 1 calc R . . . .
C192 C 0.6528(7) 0.8009(7) -0.0173(3) 0.022(2) Uani 1 1 d . . . . .
C202 C 0.6248(6) 0.7541(6) 0.0178(3) 0.0194(19) Uani 1 1 d . . . . .
C122 C 0.7274(8) 0.7738(7) 0.1265(3) 0.026(2) Uani 1 1 d . . . . .
C191 C 0.6475(7) 0.8079(7) 0.4933(3) 0.022(2) Uani 1 1 d . . . . .
C281 C 1.0101(7) 0.7494(7) 0.4334(3) 0.024(2) Uani 1 1 d . . . . .
H28C H 0.9942 0.6802 0.4309 0.029 Uiso 1 1 calc R . . . .
H28D H 1.0713 0.7698 0.4157 0.029 Uiso 1 1 calc R . . . .
C242 C 0.8782(9) 0.8557(7) -0.1282(3) 0.030(2) Uani 1 1 d . . . . .
H242 H 0.8927 0.8929 -0.1503 0.037 Uiso 1 1 calc R . . . .
C261 C 0.9144(7) 0.7747(6) 0.4158(3) 0.0212(19) Uani 1 1 d . . . . .
C211 C 0.6301(7) 0.7562(7) 0.4458(3) 0.026(2) Uani 1 1 d . . . . .
H21C H 0.6054 0.6874 0.4448 0.031 Uiso 1 1 calc R . . . .
H21D H 0.5751 0.7751 0.4309 0.031 Uiso 1 1 calc R . . . .
C381 C 0.7533(7) 0.5885(7) 0.4455(3) 0.024(2) Uani 1 1 d . . . . .
H38C H 0.6871 0.5832 0.4288 0.029 Uiso 1 1 calc R . . . .
H38D H 0.7352 0.5545 0.4701 0.029 Uiso 1 1 calc R . . . .
C61 C 1.0357(6) 0.7979(7) 0.4811(3) 0.0203(19) Uani 1 1 d . . . . .
N24 N 0.1189(7) 0.7766(7) 0.7747(3) 0.035(2) Uani 1 1 d . . . . .
C201 C 0.6314(6) 0.7608(6) 0.5284(3) 0.0182(18) Uani 1 1 d . . . . .
C231 C 0.7455(8) 0.8380(7) 0.3920(3) 0.028(2) Uani 1 1 d . . . . .
H231 H 0.6891 0.8609 0.3838 0.034 Uiso 1 1 calc R . . . .
C71 C 1.0290(7) 0.7392(7) 0.5964(3) 0.026(2) Uani 1 1 d . . . . .
H71A H 1.0073 0.6706 0.5841 0.031 Uiso 1 1 calc R . . . .
H71B H 1.0960 0.7536 0.6141 0.031 Uiso 1 1 calc R . . . .
C132 C 0.8122(8) 0.7395(7) 0.1104(3) 0.025(2) Uani 1 1 d . . . . .
C372 C 0.3828(8) 0.6799(8) -0.0557(4) 0.035(3) Uani 1 1 d . . . . .
C152 C 0.6414(7) 0.8014(7) 0.0615(3) 0.023(2) Uani 1 1 d . . . . .
C23 C 0.2574(7) 0.3468(7) 0.7745(3) 0.025(2) Uani 1 1 d . . . . .
H23A H 0.2897 0.2935 0.7699 0.030 Uiso 1 1 calc R . . . .
H23B H 0.2129 0.3414 0.8001 0.030 Uiso 1 1 calc R . . . .
C22 C 1.0324(6) 0.7998(6) 0.0697(3) 0.0171(18) Uani 1 1 d . . . . .
C322 C 0.7518(7) 0.5823(7) 0.0705(3) 0.026(2) Uani 1 1 d . . . . .
H32A H 0.7331 0.5466 0.0400 0.031 Uiso 1 1 calc R . . . .
H32B H 0.6861 0.5762 0.0864 0.031 Uiso 1 1 calc R . . . .
C391 C 0.8216(7) 0.5448(7) 0.4164(3) 0.025(2) Uani 1 1 d . . . . .
C142 C 0.6259(8) 0.7488(8) 0.0995(3) 0.029(2) Uani 1 1 d . . . . .
H14A H 0.5705 0.7662 0.1181 0.035 Uiso 1 1 calc R . . . .
H14B H 0.6032 0.6800 0.0880 0.035 Uiso 1 1 calc R . . . .
C62 C 1.0435(7) 0.7976(7) -0.0094(3) 0.022(2) Uani 1 1 d . . . . .
C302 C 1.1772(8) 0.6521(7) 0.0541(4) 0.031(2) Uani 1 1 d . . . . .
C112 C 0.7438(8) 0.8373(7) 0.1667(3) 0.029(2) Uani 1 1 d . . . . .
H112 H 0.6874 0.8604 0.1787 0.035 Uiso 1 1 calc R . . . .
C12 C 1.0307(6) 0.7515(6) 0.0264(3) 0.0196(19) Uani 1 1 d . . . . .
C161 C 0.6982(8) 0.9054(7) 0.5800(3) 0.027(2) Uani 1 1 d . . . . .
H161 H 0.7169 0.9389 0.6094 0.033 Uiso 1 1 calc R . . . .
C43 C 0.2911(8) 0.5137(8) 0.7909(3) 0.031(2) Uani 1 1 d . . . . .
H43A H 0.2486 0.5105 0.8171 0.037 Uiso 1 1 calc R . . . .
H43B H 0.3467 0.5743 0.7968 0.037 Uiso 1 1 calc R . . . .
C91 C 0.9719(9) 0.8285(8) 0.6648(4) 0.035(2) Uani 1 1 d . . . . .
H91 H 1.0433 0.8498 0.6757 0.042 Uiso 1 1 calc R . . . .
C131 C 0.8397(7) 0.7371(7) 0.6098(3) 0.024(2) Uani 1 1 d . . . . .
C72 C 1.0068(7) 0.7486(6) 0.1076(3) 0.0212(19) Uani 1 1 d . . . . .
H72A H 1.0685 0.7668 0.1288 0.025 Uiso 1 1 calc R . . . .
H72B H 0.9896 0.6797 0.0966 0.025 Uiso 1 1 calc R . . . .
C21 C 1.0451(7) 0.7941(7) 0.5589(3) 0.022(2) Uani 1 1 d . . . . .
N14 N 0.2839(7) 0.7861(7) 0.7377(3) 0.036(2) Uani 1 1 d . . . . .
C32 C 1.0520(7) 0.8970(6) 0.0766(3) 0.0201(19) Uani 1 1 d . . . . .
H32 H 1.0532 0.9310 0.1058 0.024 Uiso 1 1 calc R . . . .
C311 C 1.2317(8) 0.6827(8) 0.4431(4) 0.034(2) Uani 1 1 d . . . . .
C141 C 0.6533(7) 0.7541(8) 0.6098(3) 0.027(2) Uani 1 1 d . . . . .
H14C H 0.6060 0.7747 0.6319 0.033 Uiso 1 1 calc R . . . .
H14D H 0.6244 0.6856 0.5985 0.033 Uiso 1 1 calc R . . . .
C382 C 0.7988(7) 0.5831(7) -0.0539(3) 0.025(2) Uani 1 1 d . . . . .
H38A H 0.7952 0.5493 -0.0291 0.030 Uiso 1 1 calc R . . . .
H38B H 0.8608 0.5755 -0.0705 0.030 Uiso 1 1 calc R . . . .
C35 C 1.0699(7) 0.4556(7) 0.2466(3) 0.023(2) Uani 1 1 d . . . . .
H35E H 1.0549 0.5179 0.2523 0.028 Uiso 1 1 calc R . . . .
H35F H 1.0017 0.4066 0.2418 0.028 Uiso 1 1 calc R . . . .
C182 C 0.6914(7) 0.8987(7) -0.0072(3) 0.026(2) Uani 1 1 d . . . . .
H182 H 0.7086 0.9327 -0.0304 0.031 Uiso 1 1 calc R . . . .
C53 C 0.2889(8) 0.5177(7) 0.7145(3) 0.027(2) Uani 1 1 d . . . . .
H53A H 0.3436 0.5788 0.7199 0.032 Uiso 1 1 calc R . . . .
H53B H 0.2443 0.5155 0.6884 0.032 Uiso 1 1 calc R . . . .
N26 N 1.4019(7) 0.8048(7) 0.2376(3) 0.036(2) Uani 1 1 d . . . . .
C15 C 1.1508(7) 0.3532(7) 0.2758(3) 0.026(2) Uani 1 1 d . . . . .
H15A H 1.1913 0.3464 0.3013 0.031 Uiso 1 1 calc R . . . .
H15B H 1.0843 0.3022 0.2713 0.031 Uiso 1 1 calc R . . . .
C321 C 0.7961(8) 0.5804(7) 0.5693(3) 0.025(2) Uani 1 1 d . . . . .
H32C H 0.8575 0.5726 0.5851 0.030 Uiso 1 1 calc R . . . .
H32D H 0.7922 0.5449 0.5387 0.030 Uiso 1 1 calc R . . . .
C41 C 1.0776(7) 0.9428(7) 0.5355(3) 0.024(2) Uani 1 1 d . . . . .
H41 H 1.0975 1.0098 0.5424 0.029 Uiso 1 1 calc R . . . .
C241 C 0.8426(8) 0.8643(7) 0.3736(3) 0.028(2) Uani 1 1 d . . . . .
H241 H 0.8512 0.9034 0.3523 0.034 Uiso 1 1 calc R . . . .
C212 C 0.6460(7) 0.7495(7) -0.0650(3) 0.025(2) Uani 1 1 d . . . . .
H21A H 0.5963 0.7695 -0.0826 0.029 Uiso 1 1 calc R . . . .
H21B H 0.6190 0.6807 -0.0665 0.029 Uiso 1 1 calc R . . . .
C312 C 1.2259(8) 0.6757(8) 0.0876(4) 0.033(2) Uani 1 1 d . . . . .
C282 C 1.0276(7) 0.7458(7) -0.0567(3) 0.024(2) Uani 1 1 d . . . . .
H28A H 1.0102 0.6770 -0.0576 0.028 Uiso 1 1 calc R . . . .
H28B H 1.0934 0.7642 -0.0720 0.028 Uiso 1 1 calc R . . . .
C14 C 0.3307(8) 0.7683(9) 0.7778(4) 0.042(3) Uani 1 1 d . . . . .
H14E H 0.3206 0.6996 0.7751 0.051 Uiso 1 1 calc R . . . .
H14F H 0.4073 0.7991 0.7802 0.051 Uiso 1 1 calc R . . . .
C11 C 1.0325(6) 0.7482(7) 0.5150(3) 0.022(2) Uani 1 1 d . . . . .
C361 C 0.4245(7) 0.6559(7) 0.5541(3) 0.027(2) Uani 1 1 d . . . . .
C301 C 1.1793(8) 0.6520(7) 0.4713(4) 0.031(2) Uani 1 1 d . . . . .
C371 C 0.3882(8) 0.6755(8) 0.5877(3) 0.029(2) Uani 1 1 d . . . . .
C25 C 1.2274(8) 0.5206(8) 0.2919(3) 0.030(2) Uani 1 1 d . . . . .
H25A H 1.2129 0.5830 0.2985 0.036 Uiso 1 1 calc R . . . .
H25B H 1.2682 0.5144 0.3175 0.036 Uiso 1 1 calc R . . . .
C352 C 0.4684(7) 0.6283(8) 0.0099(4) 0.032(2) Uani 1 1 d . . . . .
H35A H 0.4476 0.6591 0.0384 0.039 Uiso 1 1 calc R . . . .
H35B H 0.4433 0.5593 0.0078 0.039 Uiso 1 1 calc R . . . .
C52 C 1.0628(7) 0.8961(7) -0.0011(3) 0.0216(19) Uani 1 1 d . . . . .
H52 H 1.0710 0.9286 -0.0250 0.026 Uiso 1 1 calc R . . . .
C362 C 0.4179(8) 0.6550(7) -0.0265(4) 0.030(2) Uani 1 1 d . . . . .
C31 C 1.0664(7) 0.8912(7) 0.5686(3) 0.022(2) Uani 1 1 d . . . . .
H31 H 1.0733 0.9229 0.5985 0.027 Uiso 1 1 calc R . . . .
C102 C 0.8432(8) 0.8678(7) 0.1897(3) 0.030(2) Uani 1 1 d . . . . .
H102 H 0.8532 0.9087 0.2176 0.036 Uiso 1 1 calc R . . . .
C92 C 0.9252(8) 0.8371(7) 0.1708(3) 0.029(2) Uani 1 1 d . . . . .
H92 H 0.9927 0.8598 0.1858 0.035 Uiso 1 1 calc R . . . .
C351 C 0.4751(7) 0.6326(8) 0.5121(3) 0.030(2) Uani 1 1 d . . . . .
H35C H 0.4512 0.5638 0.5005 0.036 Uiso 1 1 calc R . . . .
H35D H 0.4541 0.6651 0.4900 0.036 Uiso 1 1 calc R . . . .
C181 C 0.6873(8) 0.9067(7) 0.5030(3) 0.028(2) Uani 1 1 d . . . . .
H181 H 0.6983 0.9407 0.4797 0.034 Uiso 1 1 calc R . . . .
C51 C 1.0593(7) 0.8954(7) 0.4920(3) 0.023(2) Uani 1 1 d . . . . .
H51 H 1.0631 0.9305 0.4692 0.027 Uiso 1 1 calc R . . . .
C292 C 1.1118(8) 0.6260(8) 0.0120(4) 0.030(2) Uani 1 1 d . . . . .
H29A H 1.1519 0.6576 -0.0105 0.036 Uiso 1 1 calc R . . . .
H29B H 1.0954 0.5570 0.0012 0.036 Uiso 1 1 calc R . . . .
C65 C 1.2286(8) 0.5211(7) 0.2138(3) 0.028(2) Uani 1 1 d . . . . .
H65A H 1.2144 0.5837 0.2182 0.034 Uiso 1 1 calc R . . . .
H65B H 1.2702 0.5146 0.1874 0.034 Uiso 1 1 calc R . . . .
N46 N 1.5163(8) 0.9387(7) 0.2877(4) 0.044(2) Uani 1 1 d . . . . .
C172 C 0.7051(9) 0.9473(8) 0.0357(4) 0.035(3) Uani 1 1 d . . . . .
H172 H 0.7323 1.0139 0.0419 0.042 Uiso 1 1 calc R . . . .
C42 C 1.0701(7) 0.9466(6) 0.0423(3) 0.022(2) Uani 1 1 d . . . . .
H42 H 1.0871 1.0135 0.0481 0.027 Uiso 1 1 calc R . . . .
C13 C 0.4042(7) 0.4435(7) 0.7448(3) 0.0211(19) Uani 1 1 d . . . . .
H13A H 0.4605 0.5036 0.7507 0.025 Uiso 1 1 calc R . . . .
H13B H 0.4382 0.3914 0.7393 0.025 Uiso 1 1 calc R . . . .
C45 C 1.3104(7) 0.4219(8) 0.2441(4) 0.031(2) Uani 1 1 d . . . . .
H45A H 1.3518 0.4155 0.2695 0.038 Uiso 1 1 calc R . . . .
H45B H 1.3529 0.4167 0.2179 0.038 Uiso 1 1 calc R . . . .
C121 C 0.7626(7) 0.7734(7) 0.6311(3) 0.024(2) Uani 1 1 d . . . . .
C34 C 0.1702(8) 0.7417(8) 0.7350(3) 0.033(2) Uani 1 1 d . . . . .
H34A H 0.1576 0.6725 0.7314 0.040 Uiso 1 1 calc R . . . .
H34B H 0.1380 0.7545 0.7087 0.040 Uiso 1 1 calc R . . . .
C111 C 0.7934(10) 0.8345(8) 0.6715(4) 0.039(3) Uani 1 1 d . . . . .
H111 H 0.7422 0.8587 0.6876 0.046 Uiso 1 1 calc R . . . .
C82 C 0.9134(7) 0.7740(7) 0.1305(3) 0.026(2) Uani 1 1 d . . . . .
C151 C 0.6588(7) 0.8070(7) 0.5722(3) 0.023(2) Uani 1 1 d . . . . .
C291 C 1.1089(8) 0.6212(7) 0.5055(4) 0.033(2) Uani 1 1 d . . . . .
H29C H 1.0904 0.5516 0.5013 0.039 Uiso 1 1 calc R . . . .
H29D H 1.1465 0.6473 0.5347 0.039 Uiso 1 1 calc R . . . .
C63 C 0.1444(7) 0.4209(8) 0.7443(3) 0.030(2) Uani 1 1 d . . . . .
H63A H 0.0982 0.4179 0.7185 0.036 Uiso 1 1 calc R . . . .
H63B H 0.1001 0.4155 0.7700 0.036 Uiso 1 1 calc R . . . .
N44 N 0.2543(10) 0.9277(7) 0.7821(4) 0.054(3) Uani 1 1 d . . . . .
C162 C 0.6794(8) 0.8990(7) 0.0696(4) 0.031(2) Uani 1 1 d . . . . .
H162 H 0.6878 0.9331 0.0991 0.037 Uiso 1 1 calc R . . . .
Cl4S Cl 1.3313(10) 0.0835(8) 0.2107(3) 0.110(2) Uani 0.6 1 d D . P B 1
C16 C 1.4860(9) 0.7627(8) 0.3127(4) 0.035(3) Uani 1 1 d . . . . .
H16A H 1.5299 0.7798 0.3406 0.042 Uiso 1 1 calc R . . . .
H16B H 1.4532 0.6938 0.3071 0.042 Uiso 1 1 calc R . . . .
C56 C 1.4848(9) 0.7571(8) 0.2357(3) 0.032(2) Uani 1 1 d . . . . .
H56A H 1.5280 0.7708 0.2105 0.038 Uiso 1 1 calc R . . . .
H56B H 1.4526 0.6881 0.2308 0.038 Uiso 1 1 calc R . . . .
C36 C 1.3395(8) 0.7841(8) 0.2752(4) 0.037(3) Uani 1 1 d . . . . .
H36A H 1.3048 0.7156 0.2701 0.044 Uiso 1 1 calc R . . . .
H36B H 1.2836 0.8173 0.2770 0.044 Uiso 1 1 calc R . . . .
C24 C 0.1711(9) 0.7592(8) 0.8123(4) 0.039(3) Uani 1 1 d . . . . .
H24A H 0.1593 0.6903 0.8094 0.047 Uiso 1 1 calc R . . . .
H24B H 0.1381 0.7818 0.8393 0.047 Uiso 1 1 calc R . . . .
C171 C 0.7106(8) 0.9549(8) 0.5460(3) 0.032(2) Uani 1 1 d . . . . .
H171 H 0.7351 1.0218 0.5522 0.039 Uiso 1 1 calc R . . . .
C101 C 0.8957(10) 0.8610(8) 0.6889(4) 0.040(3) Uani 1 1 d . . . . .
H101 H 0.9139 0.9011 0.7170 0.048 Uiso 1 1 calc R . . . .
C46 C 1.5989(9) 0.8883(8) 0.2840(4) 0.039(3) Uani 1 1 d . . . . .
H46A H 1.6432 0.9047 0.2594 0.047 Uiso 1 1 calc R . . . .
H46B H 1.6446 0.9088 0.3114 0.047 Uiso 1 1 calc R . . . .
C26 C 1.4531(10) 0.9137(8) 0.3236(4) 0.047(3) Uani 1 1 d . . . . .
H26A H 1.3983 0.9482 0.3266 0.057 Uiso 1 1 calc R . . . .
H26B H 1.4981 0.9342 0.3512 0.057 Uiso 1 1 calc R . . . .
C54 C 0.1381(11) 0.8793(9) 0.7800(5) 0.052(3) Uani 1 1 d . . . . .
H54A H 0.1072 0.9036 0.8073 0.062 Uiso 1 1 calc R . . . .
H54B H 0.1030 0.8939 0.7549 0.062 Uiso 1 1 calc R . . . .
C1S C 1.3139(9) 0.8680(9) 0.5483(4) 0.063(4) Uani 1 1 d D . . . .
H1SA H 1.2938 0.7999 0.5491 0.075 Uiso 1 1 calc R . . . .
H1SB H 1.2567 0.8813 0.5320 0.075 Uiso 1 1 calc R . . . .
C66 C 1.4516(10) 0.9073(8) 0.2466(5) 0.048(3) Uani 1 1 d . . . . .
H66A H 1.4960 0.9240 0.2220 0.058 Uiso 1 1 calc R . . . .
H66B H 1.3961 0.9409 0.2481 0.058 Uiso 1 1 calc R . . . .
C042 C 0.3005(11) 0.9063(8) 0.8203(4) 0.050(3) Uani 1 1 d . . . . .
H04A H 0.2693 0.9323 0.8472 0.060 Uiso 1 1 calc R . . . .
H04B H 0.3771 0.9374 0.8229 0.060 Uiso 1 1 calc R . . . .
C44 C 0.2991(12) 0.8886(9) 0.7424(5) 0.057(4) Uani 1 1 d . . . . .
H44A H 0.3753 0.9204 0.7435 0.069 Uiso 1 1 calc R . . . .
H44B H 0.2657 0.9012 0.7164 0.069 Uiso 1 1 calc R . . . .
C2S C 1.362(3) 0.2048(14) 0.2179(9) 0.110(2) Uani 0.6 1 d D . P B 1
H2SA H 1.4027 0.2257 0.1932 0.132 Uiso 0.6 1 calc R . P B 1
H2SB H 1.2956 0.2244 0.2176 0.132 Uiso 0.6 1 calc R . P B 1
C3S C 1.051(2) 0.7855(12) 0.2825(7) 0.0629(17) Uani 0.561(10) 1 d D . P A 1
H3SA H 1.0842 0.7670 0.3069 0.076 Uiso 0.561(10) 1 calc R . P A 1
H3SB H 0.9740 0.7669 0.2846 0.076 Uiso 0.561(10) 1 calc R . P A 1
C4T C 1.4434(17) 0.931(3) 0.0412(11) 0.099(2) Uani 0.5 1 d D . P C 1
H4TA H 1.4854 0.8857 0.0432 0.119 Uiso 0.5 1 calc R . P C 1
H4TB H 1.4693 0.9634 0.0167 0.119 Uiso 0.5 1 calc R . P C 1
Cl5T Cl 1.1149(12) 0.9079(10) 0.3022(4) 0.085(3) Uani 0.439(10) 1 d D . P A 2
C3T C 1.040(3) 0.7983(15) 0.2754(12) 0.085(3) Uani 0.439(10) 1 d D . P A 2
H3TA H 1.0554 0.7846 0.2440 0.102 Uiso 0.439(10) 1 calc R . P A 2
H3TB H 0.9633 0.7916 0.2778 0.102 Uiso 0.439(10) 1 calc R . P A 2
Cl6T Cl 1.0842(9) 0.7288(8) 0.3060(3) 0.085(3) Uani 0.439(10) 1 d D . P A 2
Cl8S Cl 1.3908(12) 0.8780(9) 0.0272(6) 0.143(4) Uani 0.5 1 d D . P D 2
C4S C 1.347(3) 0.916(3) 0.0773(10) 0.143(4) Uani 0.5 1 d D . P D 2
H4SA H 1.2790 0.9289 0.0721 0.172 Uiso 0.5 1 calc R . P D 2
H4SB H 1.3328 0.8627 0.0933 0.172 Uiso 0.5 1 calc R . P D 2
Cl7S Cl 1.4249(11) 1.0117(10) 0.1111(6) 0.143(4) Uani 0.5 1 d D . P D 2
Cl3T Cl 1.4163(12) 0.1905(15) 0.2617(4) 0.122(5) Uani 0.4 1 d D . P E 2
C2T C 1.321(3) 0.164(2) 0.2199(13) 0.122(5) Uani 0.4 1 d D . P E 2
H2TA H 1.3544 0.1778 0.1923 0.147 Uiso 0.4 1 calc R . P E 2
H2TB H 1.2722 0.2041 0.2272 0.147 Uiso 0.4 1 calc R . P E 2
Cl4T Cl 1.2532(12) 0.0462(15) 0.2128(4) 0.122(5) Uani 0.4 1 d D . P E 2

loop_
_atom_site_aniso_label
_atom_site_aniso_U_11
_atom_site_aniso_U_22
_atom_site_aniso_U_33
_atom_site_aniso_U_23
_atom_site_aniso_U_13
_atom_site_aniso_U_12
I42 0.0189(3) 0.0276(3) 0.0184(3) 0.0055(2) 0.0030(2) 0.0038(2)
I41 0.0229(3) 0.0262(3) 0.0187(3) 0.0049(2) 0.0028(2) 0.0093(2)
I22 0.0237(3) 0.0250(3) 0.0194(3) 0.0047(2) 0.0056(2) 0.0080(2)
I21 0.0201(3) 0.0282(3) 0.0183(3) 0.0047(2) 0.0010(2) 0.0055(2)
I32 0.0260(3) 0.0418(4) 0.0312(4) 0.0075(3) -0.0035(3) 0.0082(3)
I31 0.0291(3) 0.0446(4) 0.0302(4) 0.0118(3) 0.0119(3) 0.0078(3)
I11 0.0278(3) 0.0386(4) 0.0388(4) 0.0067(3) 0.0142(3) 0.0081(3)
I12 0.0279(3) 0.0405(4) 0.0355(4) 0.0125(3) -0.0004(3) 0.0102(3)
Cl1S 0.117(5) 0.105(4) 0.146(6) -0.016(4) -0.057(4) 0.037(4)
O22 0.017(3) 0.029(4) 0.020(3) 0.007(3) 0.005(3) 0.004(3)
O21 0.021(3) 0.032(4) 0.018(3) 0.005(3) -0.001(3) 0.010(3)
Cl5S 0.062(3) 0.055(3) 0.066(4) 0.005(2) -0.006(3) 0.011(2)
O42 0.017(3) 0.031(4) 0.018(3) 0.001(3) 0.004(3) 0.006(3)
O12 0.018(3) 0.014(3) 0.035(4) 0.000(3) -0.001(3) 0.004(3)
O41 0.014(3) 0.036(4) 0.016(3) 0.001(3) 0.001(2) 0.008(3)
O31 0.016(3) 0.021(3) 0.033(4) -0.001(3) 0.003(3) 0.007(3)
O11 0.017(3) 0.015(3) 0.042(4) 0.009(3) 0.009(3) 0.001(3)
O32 0.013(3) 0.021(3) 0.045(4) 0.011(3) -0.002(3) 0.005(3)
Cl6S 0.062(3) 0.055(3) 0.066(4) 0.005(2) -0.006(3) 0.011(2)
Cl2S 0.072(3) 0.140(6) 0.269(10) 0.103(6) 0.055(5) 0.048(4)
N25 0.019(4) 0.029(4) 0.017(4) 0.003(3) 0.005(3) 0.006(3)
N43 0.013(4) 0.027(4) 0.023(4) 0.003(3) -0.001(3) 0.000(3)
N13 0.020(4) 0.027(4) 0.020(4) 0.011(3) 0.006(3) 0.008(3)
Cl3S 0.137(6) 0.134(6) 0.089(5) 0.021(4) 0.004(4) 0.087(6)
N23 0.023(4) 0.027(4) 0.015(4) 0.007(3) 0.005(3) 0.008(3)
N35 0.020(4) 0.030(5) 0.026(4) 0.002(4) 0.005(3) 0.013(3)
N15 0.019(4) 0.028(4) 0.019(4) 0.004(3) 0.001(3) 0.003(3)
C401 0.028(5) 0.019(5) 0.016(5) 0.002(4) -0.003(4) -0.003(4)
C341 0.031(5) 0.031(6) 0.019(5) 0.002(4) -0.001(4) 0.012(4)
N45 0.019(4) 0.036(5) 0.026(4) 0.008(4) 0.001(3) -0.006(4)
C262 0.018(4) 0.022(5) 0.013(4) -0.009(4) -0.002(3) 0.006(4)
C402 0.029(5) 0.030(5) 0.023(5) 0.014(4) 0.011(4) 0.014(4)
C392 0.026(5) 0.024(5) 0.017(5) 0.005(4) 0.004(4) 0.007(4)
N33 0.035(5) 0.036(5) 0.029(5) 0.004(4) 0.009(4) 0.024(4)
Cl7T 0.059(4) 0.079(5) 0.143(7) 0.000(5) 0.000(4) 0.008(4)
C331 0.021(5) 0.033(6) 0.021(5) 0.003(4) 0.002(4) 0.009(4)
C332 0.024(5) 0.024(5) 0.019(5) 0.003(4) -0.001(4) 0.004(4)
Cl8T 0.059(4) 0.079(5) 0.143(7) 0.000(5) 0.000(4) 0.008(4)
C342 0.032(5) 0.021(5) 0.016(5) 0.000(4) 0.009(4) 0.000(4)
C55 0.022(5) 0.022(5) 0.025(5) 0.000(4) 0.005(4) 0.007(4)
N34 0.039(5) 0.034(5) 0.032(5) 0.002(4) -0.001(4) 0.014(4)
C221 0.026(5) 0.027(5) 0.016(5) -0.004(4) 0.001(4) 0.006(4)
N16 0.030(5) 0.035(5) 0.036(5) 0.003(4) 0.009(4) 0.004(4)
C33 0.024(5) 0.021(5) 0.016(4) -0.001(4) 0.000(4) 0.006(4)
N36 0.026(4) 0.037(5) 0.031(5) 0.008(4) -0.001(4) 0.003(4)
C222 0.015(4) 0.024(5) 0.030(5) 0.009(4) 0.003(4) 0.012(4)
C272 0.019(4) 0.026(5) 0.008(4) 0.006(3) 0.005(3) 0.007(4)
C251 0.035(6) 0.029(5) 0.016(5) -0.001(4) 0.004(4) -0.001(4)
C81 0.024(5) 0.034(6) 0.026(5) 0.020(4) 0.003(4) 0.006(4)
C232 0.039(6) 0.032(6) 0.013(4) -0.001(4) -0.003(4) 0.013(5)
C271 0.024(5) 0.028(5) 0.015(4) 0.006(4) 0.005(4) 0.005(4)
C252 0.026(5) 0.034(6) 0.011(4) -0.003(4) 0.010(4) 0.002(4)
C192 0.013(4) 0.030(5) 0.027(5) 0.003(4) 0.005(4) 0.012(4)
C202 0.007(4) 0.019(5) 0.033(5) 0.006(4) 0.006(4) 0.003(3)
C122 0.034(5) 0.024(5) 0.026(5) 0.015(4) 0.015(4) 0.012(4)
C191 0.019(4) 0.032(5) 0.019(5) 0.004(4) 0.006(4) 0.013(4)
C281 0.016(4) 0.025(5) 0.030(5) 0.001(4) 0.006(4) 0.007(4)
C242 0.046(6) 0.034(6) 0.012(5) -0.001(4) 0.003(4) 0.014(5)
C261 0.019(4) 0.019(5) 0.022(5) 0.000(4) 0.005(4) 0.002(4)
C211 0.021(5) 0.037(6) 0.020(5) 0.000(4) -0.006(4) 0.011(4)
C381 0.020(5) 0.035(6) 0.014(4) 0.002(4) -0.001(4) 0.006(4)
C61 0.008(4) 0.025(5) 0.029(5) 0.007(4) 0.000(4) 0.004(3)
N24 0.032(5) 0.042(6) 0.032(5) 0.007(4) 0.005(4) 0.012(4)
C201 0.009(4) 0.022(5) 0.025(5) 0.003(4) 0.007(3) 0.007(3)
C231 0.036(6) 0.033(6) 0.015(5) 0.000(4) -0.003(4) 0.012(5)
C71 0.020(5) 0.032(6) 0.030(5) 0.017(4) 0.001(4) 0.007(4)
C132 0.025(5) 0.030(5) 0.018(5) 0.008(4) 0.007(4) 0.004(4)
C372 0.015(5) 0.047(7) 0.035(6) 0.003(5) 0.001(4) 0.000(4)
C152 0.017(4) 0.029(5) 0.031(5) 0.015(4) 0.009(4) 0.012(4)
C23 0.023(5) 0.031(5) 0.025(5) 0.012(4) 0.005(4) 0.011(4)
C22 0.010(4) 0.018(4) 0.023(5) 0.005(4) 0.003(3) 0.003(3)
C322 0.022(5) 0.029(5) 0.024(5) 0.003(4) 0.000(4) 0.005(4)
C391 0.022(5) 0.030(5) 0.021(5) 0.004(4) 0.001(4) 0.001(4)
C142 0.022(5) 0.038(6) 0.032(6) 0.014(5) 0.014(4) 0.012(4)
C62 0.009(4) 0.030(5) 0.024(5) 0.003(4) 0.000(4) 0.004(4)
C302 0.027(5) 0.024(5) 0.049(7) 0.012(5) 0.010(5) 0.014(4)
C112 0.035(6) 0.030(6) 0.027(5) 0.013(4) 0.018(4) 0.012(5)
C12 0.007(4) 0.022(5) 0.029(5) 0.004(4) 0.007(4) 0.004(3)
C161 0.029(5) 0.027(5) 0.024(5) -0.001(4) 0.005(4) 0.011(4)
C43 0.037(6) 0.035(6) 0.017(5) 0.003(4) 0.002(4) 0.007(5)
C91 0.037(6) 0.030(6) 0.036(6) 0.008(5) -0.007(5) 0.005(5)
C131 0.026(5) 0.031(5) 0.017(5) 0.011(4) 0.003(4) 0.009(4)
C72 0.016(4) 0.019(5) 0.026(5) 0.007(4) 0.002(4) -0.001(4)
C21 0.014(4) 0.028(5) 0.029(5) 0.011(4) 0.001(4) 0.009(4)
N14 0.035(5) 0.041(5) 0.026(5) 0.005(4) 0.014(4) -0.001(4)
C32 0.017(4) 0.021(5) 0.020(5) 0.001(4) 0.003(4) 0.003(4)
C311 0.023(5) 0.042(7) 0.042(6) 0.012(5) 0.014(5) 0.014(5)
C141 0.019(5) 0.041(6) 0.024(5) 0.008(4) 0.006(4) 0.013(4)
C382 0.024(5) 0.029(5) 0.025(5) 0.007(4) 0.004(4) 0.010(4)
C35 0.023(5) 0.032(5) 0.017(5) 0.005(4) 0.004(4) 0.011(4)
C182 0.026(5) 0.021(5) 0.029(5) 0.007(4) 0.010(4) 0.002(4)
C53 0.035(5) 0.024(5) 0.026(5) 0.010(4) 0.006(4) 0.011(4)
N26 0.035(5) 0.034(5) 0.040(5) 0.014(4) -0.003(4) 0.006(4)
C15 0.021(5) 0.030(5) 0.024(5) 0.010(4) 0.001(4) 0.000(4)
C321 0.027(5) 0.031(5) 0.022(5) 0.007(4) 0.001(4) 0.017(4)
C41 0.019(4) 0.017(5) 0.035(6) 0.007(4) 0.002(4) -0.001(4)
C241 0.038(6) 0.027(5) 0.016(5) -0.002(4) -0.001(4) 0.005(4)
C212 0.013(4) 0.030(5) 0.032(5) 0.007(4) 0.001(4) 0.006(4)
C312 0.026(5) 0.041(6) 0.036(6) 0.013(5) -0.001(5) 0.012(5)
C282 0.011(4) 0.037(6) 0.019(5) -0.006(4) 0.006(4) 0.009(4)
C14 0.023(5) 0.042(7) 0.057(8) -0.006(6) -0.001(5) 0.011(5)
C11 0.006(4) 0.023(5) 0.036(6) 0.009(4) 0.002(4) 0.002(3)
C361 0.021(5) 0.030(5) 0.031(6) 0.008(4) 0.005(4) 0.005(4)
C301 0.019(5) 0.025(5) 0.051(7) 0.003(5) 0.006(5) 0.013(4)
C371 0.025(5) 0.037(6) 0.024(5) 0.009(4) 0.004(4) 0.004(4)
C25 0.031(5) 0.037(6) 0.019(5) 0.002(4) -0.001(4) 0.007(5)
C352 0.015(5) 0.030(6) 0.051(7) 0.019(5) -0.001(4) -0.005(4)
C52 0.014(4) 0.027(5) 0.022(5) 0.009(4) 0.005(4) -0.001(4)
C362 0.020(5) 0.029(6) 0.041(6) 0.014(5) -0.001(5) 0.003(4)
C31 0.019(4) 0.024(5) 0.023(5) 0.007(4) -0.002(4) 0.004(4)
C102 0.041(6) 0.023(5) 0.028(5) 0.003(4) 0.008(5) 0.012(5)
C92 0.036(6) 0.028(5) 0.023(5) 0.011(4) -0.001(4) 0.004(4)
C351 0.017(5) 0.032(6) 0.034(6) -0.003(5) 0.007(4) 0.001(4)
C181 0.035(6) 0.032(6) 0.021(5) 0.003(4) 0.009(4) 0.015(5)
C51 0.015(4) 0.024(5) 0.029(5) 0.008(4) 0.001(4) 0.003(4)
C292 0.026(5) 0.032(6) 0.036(6) -0.003(5) -0.002(4) 0.021(4)
C65 0.028(5) 0.030(6) 0.025(5) 0.008(4) 0.005(4) 0.002(4)
N46 0.044(6) 0.028(5) 0.053(6) 0.007(5) 0.014(5) 0.000(4)
C172 0.041(6) 0.030(6) 0.036(6) 0.012(5) 0.015(5) 0.008(5)
C42 0.019(4) 0.016(5) 0.027(5) 0.003(4) -0.002(4) -0.004(4)
C13 0.013(4) 0.033(5) 0.016(4) 0.005(4) 0.002(3) 0.003(4)
C45 0.016(5) 0.047(7) 0.029(6) 0.008(5) 0.002(4) 0.004(4)
C121 0.025(5) 0.034(6) 0.016(5) 0.000(4) -0.001(4) 0.018(4)
C34 0.036(6) 0.039(6) 0.024(5) 0.003(5) 0.005(5) 0.013(5)
C111 0.051(7) 0.045(7) 0.028(6) 0.009(5) 0.007(5) 0.026(6)
C82 0.023(5) 0.037(6) 0.020(5) 0.011(4) 0.006(4) 0.010(4)
C151 0.016(4) 0.034(6) 0.019(5) -0.001(4) 0.004(4) 0.013(4)
C291 0.033(6) 0.023(5) 0.049(7) 0.011(5) 0.016(5) 0.017(4)
C63 0.019(5) 0.055(7) 0.022(5) 0.009(5) 0.002(4) 0.021(5)
N44 0.091(9) 0.024(5) 0.041(6) 0.004(4) 0.000(6) 0.009(5)
C162 0.034(6) 0.031(6) 0.029(6) 0.004(4) 0.009(5) 0.014(5)
Cl4S 0.137(6) 0.134(6) 0.089(5) 0.021(4) 0.004(4) 0.087(6)
C16 0.039(6) 0.046(7) 0.031(6) 0.019(5) 0.014(5) 0.021(5)
C56 0.038(6) 0.034(6) 0.022(5) -0.002(4) -0.005(4) 0.013(5)
C36 0.027(5) 0.038(6) 0.044(7) 0.008(5) 0.002(5) 0.007(5)
C24 0.041(6) 0.039(7) 0.040(7) 0.012(5) 0.017(5) 0.013(5)
C171 0.036(6) 0.027(5) 0.030(6) 0.003(4) 0.012(5) 0.004(5)
C101 0.057(7) 0.036(6) 0.031(6) 0.001(5) -0.010(5) 0.023(6)
C46 0.033(6) 0.048(7) 0.032(6) 0.012(5) 0.006(5) 0.001(5)
C26 0.047(7) 0.031(6) 0.059(8) -0.005(6) 0.014(6) 0.010(5)
C54 0.065(9) 0.052(8) 0.048(8) 0.007(6) -0.002(7) 0.035(7)
C1S 0.034(7) 0.037(7) 0.118(14) 0.032(8) -0.016(8) 0.001(6)
C66 0.051(7) 0.035(7) 0.069(9) 0.030(6) 0.009(7) 0.014(6)
C042 0.060(8) 0.026(6) 0.047(8) -0.020(5) -0.013(6) 0.000(6)
C44 0.076(10) 0.032(7) 0.056(8) 0.020(6) 0.018(7) -0.009(6)
C2S 0.137(6) 0.134(6) 0.089(5) 0.021(4) 0.004(4) 0.087(6)
C3S 0.062(3) 0.055(3) 0.066(4) 0.005(2) -0.006(3) 0.011(2)
C4T 0.059(4) 0.079(5) 0.143(7) 0.000(5) 0.000(4) 0.008(4)
Cl5T 0.087(6) 0.092(6) 0.065(5) 0.006(4) -0.002(4) 0.010(4)
C3T 0.087(6) 0.092(6) 0.065(5) 0.006(4) -0.002(4) 0.010(4)
Cl6T 0.087(6) 0.092(6) 0.065(5) 0.006(4) -0.002(4) 0.010(4)
Cl8S 0.098(7) 0.095(6) 0.241(14) 0.024(7) 0.049(8) 0.039(5)
C4S 0.098(7) 0.095(6) 0.241(14) 0.024(7) 0.049(8) 0.039(5)
Cl7S 0.098(7) 0.095(6) 0.241(14) 0.024(7) 0.049(8) 0.039(5)
Cl3T 0.100(7) 0.248(16) 0.069(6) 0.062(8) 0.034(5) 0.112(10)
C2T 0.100(7) 0.248(16) 0.069(6) 0.062(8) 0.034(5) 0.112(10)
Cl4T 0.100(7) 0.248(16) 0.069(6) 0.062(8) 0.034(5) 0.112(10)

loop_
_atom_type_symbol
_atom_type_description
_atom_type_scat_dispersion_real
_atom_type_scat_dispersion_imag
_atom_type_scat_source
C C 0.0033 0.0016 'International Tables Vol C Tables 4.2.6.8 and 6.1.1.4'
H H 0.0000 0.0000 'International Tables Vol C Tables 4.2.6.8 and 6.1.1.4'
Cl Cl 0.1484 0.1585 'International Tables Vol C Tables 4.2.6.8 and 6.1.1.4'
I I -0.4742 1.8119 'International Tables Vol C Tables 4.2.6.8 and 6.1.1.4'
N N 0.0061 0.0033 'International Tables Vol C Tables 4.2.6.8 and 6.1.1.4'
O O 0.0106 0.0060 'International Tables Vol C Tables 4.2.6.8 and 6.1.1.4'

loop_
_geom_angle_atom_site_label_1
_geom_angle_atom_site_label_2
_geom_angle_atom_site_label_3
_geom_angle
_geom_angle_site_symmetry_1
_geom_angle_site_symmetry_3
_geom_angle_publ_flag
C132 O22 C322 114.8(7) . . ?
C131 O21 C321 113.8(7) . . ?
C272 O42 C382 114.1(7) . . ?
C12 O12 C292 112.7(7) . . ?
C271 O41 C381 114.4(7) . . ?
C201 O31 C351 113.3(7) . . ?
C11 O11 C291 112.9(7) . . ?
C202 O32 C352 112.9(7) . . ?
C35 N25 C55 108.4(7) . . ?
C35 N25 C65 108.5(7) . . ?
C65 N25 C55 107.8(7) . . ?
C33 N43 C63 108.2(7) . . ?
C23 N43 C33 110.0(7) . . ?
C23 N43 C63 107.0(7) . . ?
C53 N13 C33 107.9(7) . . ?
C13 N13 C33 107.7(7) . . ?
C13 N13 C53 108.1(7) . . ?
C23 N23 C13 107.8(7) . . ?
C43 N23 C23 108.0(7) . . ?
C43 N23 C13 107.1(7) . . ?
C55 N35 C15 109.0(7) . . ?
C55 N35 C45 107.8(8) . . ?
C15 N35 C45 107.7(8) . . ?
C35 N15 C15 108.4(7) . . ?
C35 N15 C25 107.8(8) . . ?
C25 N15 C15 108.1(7) . . ?
C391 C401 I41 172.4(9) . . ?
C331 C341 I21 176.4(9) . . ?
C25 N45 C65 109.6(8) . . ?
C45 N45 C25 107.5(8) . . ?
C45 N45 C65 106.7(8) . . ?
C272 C262 C282 120.5(8) . . ?
C252 C262 C272 117.9(8) . . ?
C252 C262 C282 121.4(8) . . ?
C392 C402 I42 175.4(9) . . ?
C402 C392 C382 175.6(10) . . ?
C43 N33 C53 107.9(8) . . ?
C63 N33 C43 107.7(8) . . ?
C63 N33 C53 107.9(8) . . ?
C341 C331 C321 175.5(11) . . ?
C342 C332 C322 176.2(10) . . ?
C332 C342 I22 173.4(9) . . ?
N25 C55 H55A 109.2 . . ?
N25 C55 H55B 109.2 . . ?
N35 C55 N25 112.1(8) . . ?
N35 C55 H55A 109.2 . . ?
N35 C55 H55B 109.2 . . ?
H55A C55 H55B 107.9 . . ?
C14 N34 C042 107.5(10) . . ?
C24 N34 C14 107.7(9) . . ?
C24 N34 C042 108.2(9) . . ?
C271 C221 C211 121.1(9) . . ?
C231 C221 C271 117.5(9) . . ?
C231 C221 C211 121.3(9) . . ?
C16 N16 C36 106.5(9) . . ?
C26 N16 C16 107.6(9) . . ?
C26 N16 C36 106.9(10) . . ?
N43 C33 N13 111.4(7) . . ?
N43 C33 H33A 109.4 . . ?
N43 C33 H33B 109.4 . . ?
N13 C33 H33A 109.4 . . ?
N13 C33 H33B 109.4 . . ?
H33A C33 H33B 108.0 . . ?
C16 N36 C56 106.7(8) . . ?
C46 N36 C16 109.0(9) . . ?
C46 N36 C56 108.6(9) . . ?
C272 C222 C212 119.6(8) . . ?
C232 C222 C272 118.5(8) . . ?
C232 C222 C212 121.6(8) . . ?
O42 C272 C262 119.2(8) . . ?
O42 C272 C222 119.6(7) . . ?
C262 C272 C222 120.7(8) . . ?
C261 C251 H251 119.5 . . ?
C241 C251 H251 119.5 . . ?
C241 C251 C261 121.0(9) . . ?
C91 C81 C71 121.0(9) . . ?
C91 C81 C131 118.2(10) . . ?
C131 C81 C71 120.3(9) . . ?
C222 C232 H232 119.3 . . ?
C242 C232 C222 121.4(10) . . ?
C242 C232 H232 119.3 . . ?
O41 C271 C221 117.9(8) . . ?
C261 C271 O41 119.5(8) . . ?
C261 C271 C221 122.0(9) . . ?
C262 C252 H252 119.4 . . ?
C262 C252 C242 121.2(9) . . ?
C242 C252 H252 119.4 . . ?
C202 C192 C212 123.0(9) . . ?
C182 C192 C202 117.3(9) . . ?
C182 C192 C212 119.6(9) . . ?
C192 C202 O32 119.0(8) . . ?
C152 C202 O32 118.9(8) . . ?
C152 C202 C192 122.1(8) . . ?
C132 C122 C142 120.6(9) . . ?
C112 C122 C132 117.9(10) . . ?
C112 C122 C142 121.3(9) . . ?
C201 C191 C211 122.3(9) . . ?
C201 C191 C181 117.8(9) . . ?
C181 C191 C211 119.8(9) . . ?
H28C C281 H28D 108.2 . . ?
C261 C281 H28C 109.8 . . ?
C261 C281 H28D 109.8 . . ?
C61 C281 H28C 109.8 . . ?
C61 C281 H28D 109.8 . . ?
C61 C281 C261 109.4(7) . . ?
C232 C242 C252 119.9(9) . . ?
C232 C242 H242 120.1 . . ?
C252 C242 H242 120.1 . . ?
C251 C261 C281 121.0(8) . . ?
C271 C261 C251 118.2(9) . . ?
C271 C261 C281 120.6(8) . . ?
C221 C211 C191 110.4(8) . . ?
C221 C211 H21C 109.6 . . ?
C221 C211 H21D 109.6 . . ?
C191 C211 H21C 109.6 . . ?
C191 C211 H21D 109.6 . . ?
H21C C211 H21D 108.1 . . ?
O41 C381 H38C 109.3 . . ?
O41 C381 H38D 109.3 . . ?
O41 C381 C391 111.4(8) . . ?
H38C C381 H38D 108.0 . . ?
C391 C381 H38C 109.3 . . ?
C391 C381 H38D 109.3 . . ?
C11 C61 C281 122.5(9) . . ?
C51 C61 C281 119.3(9) . . ?
C51 C61 C11 118.1(9) . . ?
C24 N24 C34 107.0(8) . . ?
C24 N24 C54 107.2(9) . . ?
C54 N24 C34 109.0(9) . . ?
C191 C201 O31 118.7(8) . . ?
C191 C201 C151 122.6(9) . . ?
C151 C201 O31 118.7(8) . . ?
C221 C231 H231 119.9 . . ?
C221 C231 C241 120.2(10) . . ?
C241 C231 H231 119.9 . . ?
C81 C71 H71A 109.7 . . ?
C81 C71 H71B 109.7 . . ?
C81 C71 C21 109.7(8) . . ?
H71A C71 H71B 108.2 . . ?
C21 C71 H71A 109.7 . . ?
C21 C71 H71B 109.7 . . ?
O22 C132 C122 118.4(9) . . ?
O22 C132 C82 118.4(8) . . ?
C82 C132 C122 122.5(9) . . ?
C362 C372 I32 172.9(9) . . ?
C202 C152 C142 121.8(9) . . ?
C162 C152 C202 117.9(9) . . ?
C162 C152 C142 120.2(9) . . ?
N43 C23 N23 112.4(8) . . ?
N43 C23 H23A 109.1 . . ?
N43 C23 H23B 109.1 . . ?
N23 C23 H23A 109.1 . . ?
N23 C23 H23B 109.1 . . ?
H23A C23 H23B 107.9 . . ?
C12 C22 C72 121.9(8) . . ?
C32 C22 C12 117.5(8) . . ?
C32 C22 C72 120.5(8) . . ?
O22 C322 C332 112.2(8) . . ?
O22 C322 H32A 109.2 . . ?
O22 C322 H32B 109.2 . . ?
C332 C322 H32A 109.2 . . ?
C332 C322 H32B 109.2 . . ?
H32A C322 H32B 107.9 . . ?
C401 C391 C381 176.3(11) . . ?
C122 C142 C152 109.3(8) . . ?
C122 C142 H14A 109.8 . . ?
C122 C142 H14B 109.8 . . ?
C152 C142 H14A 109.8 . . ?
C152 C142 H14B 109.8 . . ?
H14A C142 H14B 108.3 . . ?
C12 C62 C282 123.0(9) . . ?
C12 C62 C52 118.6(9) . . ?
C52 C62 C282 118.1(9) . . ?
C312 C302 C292 176.9(11) . . ?
C122 C112 H112 119.6 . . ?
C122 C112 C102 120.8(9) . . ?
C102 C112 H112 119.6 . . ?
C22 C12 O12 119.3(8) . . ?
C22 C12 C62 122.2(8) . . ?
C62 C12 O12 118.5(8) . . ?
C151 C161 H161 119.2 . . ?
C171 C161 H161 119.2 . . ?
C171 C161 C151 121.6(9) . . ?
N23 C43 H43A 108.9 . . ?
N23 C43 H43B 108.9 . . ?
N33 C43 N23 113.2(8) . . ?
N33 C43 H43A 108.9 . . ?
N33 C43 H43B 108.9 . . ?
H43A C43 H43B 107.8 . . ?
C81 C91 H91 119.6 . . ?
C81 C91 C101 120.8(11) . . ?
C101 C91 H91 119.6 . . ?
C81 C131 O21 119.1(8) . . ?
C121 C131 O21 117.5(8) . . ?
C121 C131 C81 122.9(9) . . ?
C22 C72 H72A 109.8 . . ?
C22 C72 H72B 109.8 . . ?
C22 C72 C82 109.4(8) . . ?
H72A C72 H72B 108.3 . . ?
C82 C72 H72A 109.8 . . ?
C82 C72 H72B 109.8 . . ?
C11 C21 C71 121.4(9) . . ?
C31 C21 C71 119.5(9) . . ?
C31 C21 C11 119.0(9) . . ?
C34 N14 C14 108.6(8) . . ?
C34 N14 C44 107.4(10) . . ?
C44 N14 C14 108.4(10) . . ?
C22 C32 H32 118.7 . . ?
C22 C32 C42 122.5(9) . . ?
C42 C32 H32 118.7 . . ?
C301 C311 I11 172.7(9) . . ?
H14C C141 H14D 108.2 . . ?
C121 C141 H14C 109.8 . . ?
C121 C141 H14D 109.8 . . ?
C121 C141 C151 109.6(8) . . ?
C151 C141 H14C 109.8 . . ?
C151 C141 H14D 109.8 . . ?
O42 C382 C392 112.5(8) . . ?
O42 C382 H38A 109.1 . . ?
O42 C382 H38B 109.1 . . ?
C392 C382 H38A 109.1 . . ?
C392 C382 H38B 109.1 . . ?
H38A C382 H38B 107.8 . . ?
N25 C35 H35E 109.0 . . ?
N25 C35 H35F 109.0 . . ?
N15 C35 N25 112.9(7) . . ?
N15 C35 H35E 109.0 . . ?
N15 C35 H35F 109.0 . . ?
H35E C35 H35F 107.8 . . ?
C192 C182 H182 119.3 . . ?
C172 C182 C192 121.4(9) . . ?
C172 C182 H182 119.3 . . ?
N13 C53 H53A 109.2 . . ?
N13 C53 H53B 109.2 . . ?
N33 C53 N13 112.2(7) . . ?
N33 C53 H53A 109.2 . . ?
N33 C53 H53B 109.2 . . ?
H53A C53 H53B 107.9 . . ?
C56 N26 C36 108.3(9) . . ?
C56 N26 C66 108.1(9) . . ?
C36 N26 C66 106.8(9) . . ?
N35 C15 N15 111.5(8) . . ?
N35 C15 H15A 109.3 . . ?
N35 C15 H15B 109.3 . . ?
N15 C15 H15A 109.3 . . ?
N15 C15 H15B 109.3 . . ?
H15A C15 H15B 108.0 . . ?
O21 C321 C331 113.3(8) . . ?
O21 C321 H32C 108.9 . . ?
O21 C321 H32D 108.9 . . ?
C331 C321 H32C 108.9 . . ?
C331 C321 H32D 108.9 . . ?
H32C C321 H32D 107.7 . . ?
C31 C41 H41 120.5 . . ?
C31 C41 C51 119.1(9) . . ?
C51 C41 H41 120.5 . . ?
C251 C241 C231 120.7(10) . . ?
C251 C241 H241 119.6 . . ?
C231 C241 H241 119.6 . . ?
C222 C212 H21A 109.6 . . ?
C222 C212 H21B 109.6 . . ?
C192 C212 C222 110.4(8) . . ?
C192 C212 H21A 109.6 . . ?
C192 C212 H21B 109.6 . . ?
H21A C212 H21B 108.1 . . ?
C302 C312 I12 172.5(10) . . ?
C262 C282 H28A 109.6 . . ?
C262 C282 H28B 109.6 . . ?
C62 C282 C262 110.3(7) . . ?
C62 C282 H28A 109.6 . . ?
C62 C282 H28B 109.6 . . ?
H28A C282 H28B 108.1 . . ?
N34 C14 N14 111.9(9) . . ?
N34 C14 H14E 109.2 . . ?
N34 C14 H14F 109.2 . . ?
N14 C14 H14E 109.2 . . ?
N14 C14 H14F 109.2 . . ?
H14E C14 H14F 107.9 . . ?
C61 C11 O11 119.6(9) . . ?
C61 C11 C21 121.2(9) . . ?
C21 C11 O11 119.2(8) . . ?
C371 C361 C351 177.6(11) . . ?
C311 C301 C291 174.2(11) . . ?
C361 C371 I31 172.5(9) . . ?
N15 C25 H25A 109.2 . . ?
N15 C25 H25B 109.2 . . ?
N45 C25 N15 111.9(8) . . ?
N45 C25 H25A 109.2 . . ?
N45 C25 H25B 109.2 . . ?
H25A C25 H25B 107.9 . . ?
O32 C352 H35A 109.3 . . ?
O32 C352 H35B 109.3 . . ?
O32 C352 C362 111.6(8) . . ?
H35A C352 H35B 108.0 . . ?
C362 C352 H35A 109.3 . . ?
C362 C352 H35B 109.3 . . ?
C62 C52 H52 119.9 . . ?
C42 C52 C62 120.2(9) . . ?
C42 C52 H52 119.9 . . ?
C372 C362 C352 176.3(11) . . ?
C21 C31 C41 120.9(9) . . ?
C21 C31 H31 119.5 . . ?
C41 C31 H31 119.5 . . ?
C112 C102 H102 120.6 . . ?
C92 C102 C112 118.8(10) . . ?
C92 C102 H102 120.6 . . ?
C102 C92 H92 118.6 . . ?
C102 C92 C82 122.7(10) . . ?
C82 C92 H92 118.6 . . ?
O31 C351 C361 110.2(8) . . ?
O31 C351 H35C 109.6 . . ?
O31 C351 H35D 109.6 . . ?
C361 C351 H35C 109.6 . . ?
C361 C351 H35D 109.6 . . ?
H35C C351 H35D 108.1 . . ?
C191 C181 H181 119.5 . . ?
C171 C181 C191 120.9(9) . . ?
C171 C181 H181 119.5 . . ?
C61 C51 C41 121.4(9) . . ?
C61 C51 H51 119.3 . . ?
C41 C51 H51 119.3 . . ?
O12 C292 C302 110.8(8) . . ?
O12 C292 H29A 109.5 . . ?
O12 C292 H29B 109.5 . . ?
C302 C292 H29A 109.5 . . ?
C302 C292 H29B 109.5 . . ?
H29A C292 H29B 108.1 . . ?
N25 C65 N45 111.4(8) . . ?
N25 C65 H65A 109.4 . . ?
N25 C65 H65B 109.4 . . ?
N45 C65 H65A 109.4 . . ?
N45 C65 H65B 109.4 . . ?
H65A C65 H65B 108.0 . . ?
C26 N46 C46 108.4(10) . . ?
C26 N46 C66 109.6(10) . . ?
C66 N46 C46 107.6(9) . . ?
C182 C172 H172 120.1 . . ?
C162 C172 C182 119.8(10) . . ?
C162 C172 H172 120.1 . . ?
C32 C42 C52 118.8(9) . . ?
C32 C42 H42 120.6 . . ?
C52 C42 H42 120.6 . . ?
N13 C13 N23 112.7(7) . . ?
N13 C13 H13A 109.1 . . ?
N13 C13 H13B 109.1 . . ?
N23 C13 H13A 109.1 . . ?
N23 C13 H13B 109.1 . . ?
H13A C13 H13B 107.8 . . ?
N35 C45 H45A 109.0 . . ?
N35 C45 H45B 109.0 . . ?
N45 C45 N35 112.8(8) . . ?
N45 C45 H45A 109.0 . . ?
N45 C45 H45B 109.0 . . ?
H45A C45 H45B 107.8 . . ?
C131 C121 C141 121.9(8) . . ?
C131 C121 C111 116.4(9) . . ?
C111 C121 C141 121.6(9) . . ?
N24 C34 H34A 109.2 . . ?
N24 C34 H34B 109.2 . . ?
N14 C34 N24 112.2(9) . . ?
N14 C34 H34A 109.2 . . ?
N14 C34 H34B 109.2 . . ?
H34A C34 H34B 107.9 . . ?
C121 C111 H111 118.9 . . ?
C101 C111 C121 122.2(10) . . ?
C101 C111 H111 118.9 . . ?
C132 C82 C72 120.8(9) . . ?
C132 C82 C92 116.9(9) . . ?
C92 C82 C72 122.2(9) . . ?
C201 C151 C161 117.1(9) . . ?
C201 C151 C141 122.4(9) . . ?
C161 C151 C141 120.4(9) . . ?
O11 C291 C301 112.7(9) . . ?
O11 C291 H29C 109.1 . . ?
O11 C291 H29D 109.1 . . ?
C301 C291 H29C 109.1 . . ?
C301 C291 H29D 109.1 . . ?
H29C C291 H29D 107.8 . . ?
N43 C63 H63A 109.0 . . ?
N43 C63 H63B 109.0 . . ?
N33 C63 N43 112.8(7) . . ?
N33 C63 H63A 109.0 . . ?
N33 C63 H63B 109.0 . . ?
H63A C63 H63B 107.8 . . ?
C042 N44 C54 106.8(10) . . ?
C042 N44 C44 109.3(12) . . ?
C44 N44 C54 108.7(10) . . ?
C152 C162 H162 119.3 . . ?
C172 C162 C152 121.3(10) . . ?
C172 C162 H162 119.3 . . ?
N16 C16 H16A 109.1 . . ?
N16 C16 H16B 109.1 . . ?
N36 C16 N16 112.4(9) . . ?
N36 C16 H16A 109.1 . . ?
N36 C16 H16B 109.1 . . ?
H16A C16 H16B 107.8 . . ?
N36 C56 H56A 109.1 . . ?
N36 C56 H56B 109.1 . . ?
N26 C56 N36 112.6(8) . . ?
N26 C56 H56A 109.1 . . ?
N26 C56 H56B 109.1 . . ?
H56A C56 H56B 107.8 . . ?
N16 C36 H36A 108.8 . . ?
N16 C36 H36B 108.8 . . ?
N26 C36 N16 113.7(9) . . ?
N26 C36 H36A 108.8 . . ?
N26 C36 H36B 108.8 . . ?
H36A C36 H36B 107.7 . . ?
N34 C24 H24A 108.6 . . ?
N34 C24 H24B 108.6 . . ?
N24 C24 N34 114.6(9) . . ?
N24 C24 H24A 108.6 . . ?
N24 C24 H24B 108.6 . . ?
H24A C24 H24B 107.6 . . ?
C161 C171 H171 120.1 . . ?
C181 C171 C161 119.7(10) . . ?
C181 C171 H171 120.1 . . ?
C91 C101 H101 120.4 . . ?
C111 C101 C91 119.3(11) . . ?
C111 C101 H101 120.4 . . ?
N36 C46 N46 111.5(9) . . ?
N36 C46 H46A 109.3 . . ?
N36 C46 H46B 109.3 . . ?
N46 C46 H46A 109.3 . . ?
N46 C46 H46B 109.3 . . ?
H46A C46 H46B 108.0 . . ?
N16 C26 H26A 108.9 . . ?
N16 C26 H26B 108.9 . . ?
N46 C26 N16 113.3(9) . . ?
N46 C26 H26A 108.9 . . ?
N46 C26 H26B 108.9 . . ?
H26A C26 H26B 107.7 . . ?
N24 C54 N44 111.1(10) . . ?
N24 C54 H54A 109.4 . . ?
N24 C54 H54B 109.4 . . ?
N44 C54 H54A 109.4 . . ?
N44 C54 H54B 109.4 . . ?
H54A C54 H54B 108.0 . . ?
Cl1S C1S H1SA 109.6 . . ?
Cl1S C1S H1SB 109.6 . . ?
Cl2S C1S Cl1S 110.5(8) . . ?
Cl2S C1S H1SA 109.6 . . ?
Cl2S C1S H1SB 109.6 . . ?
H1SA C1S H1SB 108.1 . . ?
N26 C66 H66A 109.1 . . ?
N26 C66 H66B 109.1 . . ?
N46 C66 N26 112.3(9) . . ?
N46 C66 H66A 109.1 . . ?
N46 C66 H66B 109.1 . . ?
H66A C66 H66B 107.9 . . ?
N34 C042 H04A 109.1 . . ?
N34 C042 H04B 109.1 . . ?
N44 C042 N34 112.4(9) . . ?
N44 C042 H04A 109.1 . . ?
N44 C042 H04B 109.1 . . ?
H04A C042 H04B 107.9 . . ?
N14 C44 H44A 109.2 . . ?
N14 C44 H44B 109.2 . . ?
N44 C44 N14 112.0(9) . . ?
N44 C44 H44A 109.2 . . ?
N44 C44 H44B 109.2 . . ?
H44A C44 H44B 107.9 . . ?
Cl3S C2S Cl4S 111.4(14) . . ?
Cl3S C2S H2SA 109.3 . . ?
Cl3S C2S H2SB 109.3 . . ?
Cl4S C2S H2SA 109.3 . . ?
Cl4S C2S H2SB 109.3 . . ?
H2SA C2S H2SB 108.0 . . ?
Cl5S C3S H3SA 110.5 . . ?
Cl5S C3S H3SB 110.5 . . ?
Cl6S C3S Cl5S 106.3(12) . . ?
Cl6S C3S H3SA 110.5 . . ?
Cl6S C3S H3SB 110.5 . . ?
H3SA C3S H3SB 108.7 . . ?
Cl7T C4T H4TA 109.1 . . ?
Cl7T C4T H4TB 109.1 . . ?
Cl8T C4T Cl7T 112.5(14) . . ?
Cl8T C4T H4TA 109.1 . . ?
Cl8T C4T H4TB 109.1 . . ?
H4TA C4T H4TB 107.8 . . ?
Cl5T C3T H3TA 112.0 . . ?
Cl5T C3T H3TB 112.0 . . ?
Cl5T C3T Cl6T 98.7(13) . . ?
H3TA C3T H3TB 109.7 . . ?
Cl6T C3T H3TA 112.0 . . ?
Cl6T C3T H3TB 112.0 . . ?
Cl8S C4S H4SA 107.7 . . ?
Cl8S C4S H4SB 107.7 . . ?
H4SA C4S H4SB 107.1 . . ?
Cl7S C4S Cl8S 118.6(19) . . ?
Cl7S C4S H4SA 107.7 . . ?
Cl7S C4S H4SB 107.7 . . ?
Cl3T C2T H2TA 109.9 . . ?
Cl3T C2T H2TB 109.9 . . ?
Cl3T C2T Cl4T 109.0(18) . . ?
H2TA C2T H2TB 108.3 . . ?
Cl4T C2T H2TA 109.9 . . ?
Cl4T C2T H2TB 109.9 . . ?

loop_
_geom_bond_atom_site_label_1
_geom_bond_atom_site_label_2
_geom_bond_distance
_geom_bond_site_symmetry_2
_geom_bond_publ_flag
I42 C402 2.031(10) . ?
I41 C401 2.035(10) . ?
I22 C342 2.042(11) . ?
I21 C341 2.027(10) . ?
I32 C372 2.037(12) . ?
I31 C371 2.048(10) . ?
I11 C311 2.021(11) . ?
I12 C312 2.047(11) . ?
Cl1S C1S 1.707(13) . ?
O22 C132 1.392(11) . ?
O22 C322 1.424(12) . ?
O21 C131 1.402(11) . ?
O21 C321 1.424(12) . ?
Cl5S C3S 1.741(17) . ?
O42 C272 1.395(10) . ?
O42 C382 1.416(12) . ?
O12 C12 1.402(11) . ?
O12 C292 1.453(11) . ?
O41 C271 1.397(11) . ?
O41 C381 1.425(12) . ?
O31 C201 1.416(11) . ?
O31 C351 1.450(11) . ?
O11 C11 1.396(11) . ?
O11 C291 1.431(12) . ?
O32 C202 1.408(11) . ?
O32 C352 1.441(11) . ?
Cl6S C3S 1.708(18) . ?
Cl2S C1S 1.704(12) . ?
N25 C55 1.476(12) . ?
N25 C35 1.465(11) . ?
N25 C65 1.470(12) . ?
N43 C33 1.464(11) . ?
N43 C23 1.457(12) . ?
N43 C63 1.487(13) . ?
N13 C33 1.493(12) . ?
N13 C53 1.483(12) . ?
N13 C13 1.469(12) . ?
Cl3S C2S 1.714(18) . ?
N23 C23 1.471(12) . ?
N23 C43 1.468(13) . ?
N23 C13 1.489(11) . ?
N35 C55 1.453(13) . ?
N35 C15 1.469(12) . ?
N35 C45 1.485(13) . ?
N15 C35 1.459(12) . ?
N15 C15 1.484(13) . ?
N15 C25 1.480(13) . ?
C401 C391 1.189(14) . ?
C341 C331 1.198(14) . ?
N45 C25 1.472(12) . ?
N45 C65 1.488(13) . ?
N45 C45 1.469(14) . ?
C262 C272 1.411(12) . ?
C262 C252 1.370(14) . ?
C262 C282 1.516(13) . ?
C402 C392 1.187(14) . ?
C392 C382 1.463(13) . ?
N33 C43 1.465(13) . ?
N33 C53 1.476(12) . ?
N33 C63 1.460(14) . ?
Cl7T C4T 1.715(18) . ?
C331 C321 1.461(13) . ?
C332 C342 1.186(14) . ?
C332 C322 1.452(14) . ?
Cl8T C4T 1.713(19) . ?
C55 H55A 0.9900 . ?
C55 H55B 0.9900 . ?
N34 C14 1.456(14) . ?
N34 C24 1.451(15) . ?
N34 C042 1.479(15) . ?
C221 C271 1.413(14) . ?
C221 C211 1.511(13) . ?
C221 C231 1.388(14) . ?
N16 C16 1.482(14) . ?
N16 C36 1.484(15) . ?
N16 C26 1.469(15) . ?
C33 H33A 0.9900 . ?
C33 H33B 0.9900 . ?
N36 C16 1.474(13) . ?
N36 C56 1.478(13) . ?
N36 C46 1.459(15) . ?
C222 C272 1.411(12) . ?
C222 C232 1.379(14) . ?
C222 C212 1.529(12) . ?
C251 H251 0.9500 . ?
C251 C261 1.382(14) . ?
C251 C241 1.367(15) . ?
C81 C71 1.516(14) . ?
C81 C91 1.374(15) . ?
C81 C131 1.398(14) . ?
C232 H232 0.9500 . ?
C232 C242 1.354(15) . ?
C271 C261 1.382(13) . ?
C252 H252 0.9500 . ?
C252 C242 1.408(15) . ?
C192 C202 1.402(13) . ?
C192 C182 1.393(13) . ?
C192 C212 1.524(13) . ?
C202 C152 1.390(14) . ?
C122 C132 1.406(13) . ?
C122 C142 1.499(14) . ?
C122 C112 1.395(14) . ?
C191 C211 1.516(13) . ?
C191 C201 1.389(13) . ?
C191 C181 1.408(14) . ?
C281 H28C 0.9900 . ?
C281 H28D 0.9900 . ?
C281 C261 1.538(13) . ?
C281 C61 1.513(13) . ?
C242 H242 0.9500 . ?
C211 H21C 0.9900 . ?
C211 H21D 0.9900 . ?
C381 H38C 0.9900 . ?
C381 H38D 0.9900 . ?
C381 C391 1.468(13) . ?
C61 C11 1.391(13) . ?
C61 C51 1.387(13) . ?
N24 C34 1.482(13) . ?
N24 C24 1.449(15) . ?
N24 C54 1.471(16) . ?
C201 C151 1.401(13) . ?
C231 H231 0.9500 . ?
C231 C241 1.392(14) . ?
C71 H71A 0.9900 . ?
C71 H71B 0.9900 . ?
C71 C21 1.527(13) . ?
C132 C82 1.396(14) . ?
C372 C362 1.177(15) . ?
C152 C142 1.521(13) . ?
C152 C162 1.390(14) . ?
C23 H23A 0.9900 . ?
C23 H23B 0.9900 . ?
C22 C12 1.398(13) . ?
C22 C72 1.511(12) . ?
C22 C32 1.385(13) . ?
C322 H32A 0.9900 . ?
C322 H32B 0.9900 . ?
C142 H14A 0.9900 . ?
C142 H14B 0.9900 . ?
C62 C12 1.399(13) . ?
C62 C282 1.510(13) . ?
C62 C52 1.404(13) . ?
C302 C312 1.165(15) . ?
C302 C292 1.490(15) . ?
C112 H112 0.9500 . ?
C112 C102 1.410(15) . ?
C161 H161 0.9500 . ?
C161 C151 1.402(14) . ?
C161 C171 1.384(15) . ?
C43 H43A 0.9900 . ?
C43 H43B 0.9900 . ?
C91 H91 0.9500 . ?
C91 C101 1.391(16) . ?
C131 C121 1.389(13) . ?
C72 H72A 0.9900 . ?
C72 H72B 0.9900 . ?
C72 C82 1.523(13) . ?
C21 C11 1.393(14) . ?
C21 C31 1.382(13) . ?
N14 C14 1.484(16) . ?
N14 C34 1.467(14) . ?
N14 C44 1.476(16) . ?
C32 H32 0.9500 . ?
C32 C42 1.394(13) . ?
C311 C301 1.198(15) . ?
C141 H14C 0.9900 . ?
C141 H14D 0.9900 . ?
C141 C121 1.517(13) . ?
C141 C151 1.517(14) . ?
C382 H38A 0.9900 . ?
C382 H38B 0.9900 . ?
C35 H35E 0.9900 . ?
C35 H35F 0.9900 . ?
C182 H182 0.9500 . ?
C182 C172 1.377(15) . ?
C53 H53A 0.9900 . ?
C53 H53B 0.9900 . ?
N26 C56 1.454(14) . ?
N26 C36 1.459(14) . ?
N26 C66 1.476(15) . ?
C15 H15A 0.9900 . ?
C15 H15B 0.9900 . ?
C321 H32C 0.9900 . ?
C321 H32D 0.9900 . ?
C41 H41 0.9500 . ?
C41 C31 1.382(13) . ?
C41 C51 1.389(14) . ?
C241 H241 0.9500 . ?
C212 H21A 0.9900 . ?
C212 H21B 0.9900 . ?
C282 H28A 0.9900 . ?
C282 H28B 0.9900 . ?
C14 H14E 0.9900 . ?
C14 H14F 0.9900 . ?
C361 C371 1.167(14) . ?
C361 C351 1.488(14) . ?
C301 C291 1.470(15) . ?
C25 H25A 0.9900 . ?
C25 H25B 0.9900 . ?
C352 H35A 0.9900 . ?
C352 H35B 0.9900 . ?
C352 C362 1.477(15) . ?
C52 H52 0.9500 . ?
C52 C42 1.403(13) . ?
C31 H31 0.9500 . ?
C102 H102 0.9500 . ?
C102 C92 1.376(15) . ?
C92 H92 0.9500 . ?
C92 C82 1.399(14) . ?
C351 H35C 0.9900 . ?
C351 H35D 0.9900 . ?
C181 H181 0.9500 . ?
C181 C171 1.381(14) . ?
C51 H51 0.9500 . ?
C292 H29A 0.9900 . ?
C292 H29B 0.9900 . ?
C65 H65A 0.9900 . ?
C65 H65B 0.9900 . ?
N46 C46 1.477(16) . ?
N46 C26 1.435(15) . ?
N46 C66 1.459(17) . ?
C172 H172 0.9500 . ?
C172 C162 1.375(15) . ?
C42 H42 0.9500 . ?
C13 H13A 0.9900 . ?
C13 H13B 0.9900 . ?
C45 H45A 0.9900 . ?
C45 H45B 0.9900 . ?
C121 C111 1.395(15) . ?
C34 H34A 0.9900 . ?
C34 H34B 0.9900 . ?
C111 H111 0.9500 . ?
C111 C101 1.379(17) . ?
C291 H29C 0.9900 . ?
C291 H29D 0.9900 . ?
C63 H63A 0.9900 . ?
C63 H63B 0.9900 . ?
N44 C54 1.508(18) . ?
N44 C042 1.455(17) . ?
N44 C44 1.456(17) . ?
C162 H162 0.9500 . ?
Cl4S C2S 1.726(18) . ?
C16 H16A 0.9900 . ?
C16 H16B 0.9900 . ?
C56 H56A 0.9900 . ?
C56 H56B 0.9900 . ?
C36 H36A 0.9900 . ?
C36 H36B 0.9900 . ?
C24 H24A 0.9900 . ?
C24 H24B 0.9900 . ?
C171 H171 0.9500 . ?
C101 H101 0.9500 . ?
C46 H46A 0.9900 . ?
C46 H46B 0.9900 . ?
C26 H26A 0.9900 . ?
C26 H26B 0.9900 . ?
C54 H54A 0.9900 . ?
C54 H54B 0.9900 . ?
C1S H1SA 0.9900 . ?
C1S H1SB 0.9900 . ?
C66 H66A 0.9900 . ?
C66 H66B 0.9900 . ?
C042 H04A 0.9900 . ?
C042 H04B 0.9900 . ?
C44 H44A 0.9900 . ?
C44 H44B 0.9900 . ?
C2S H2SA 0.9900 . ?
C2S H2SB 0.9900 . ?
C3S H3SA 0.9900 . ?
C3S H3SB 0.9900 . ?
C4T H4TA 0.9900 . ?
C4T H4TB 0.9900 . ?
Cl5T C3T 1.732(19) . ?
C3T H3TA 0.9900 . ?
C3T H3TB 0.9900 . ?
C3T Cl6T 1.739(19) . ?
Cl8S C4S 1.704(19) . ?
C4S H4SA 0.9900 . ?
C4S H4SB 0.9900 . ?
C4S Cl7S 1.695(19) . ?
Cl3T C2T 1.716(19) . ?
C2T H2TA 0.9900 . ?
C2T H2TB 0.9900 . ?
C2T Cl4T 1.74(2) . ?
